data_2310584
loop_
_publ_author_name
'Gattow, G.'
'Zemann, J.'

_publ_section_title
;
 Neubestimmung der Kristallstruktur von Azurit, Cu3 (O H)2
;
_journal_name_full 'Acta Crystallographica (1,1948-23,1967)'
_journal_page_first 866
_journal_page_last 872
_journal_volume 11
_journal_year 1958
_chemical_formula_sum 'C2 H2 Cu3 O8'
_chemical_name_systematic 'Cu3 (O H)2 (C O3)2'
_space_group_IT_number 14
_symmetry_space_group_name_Hall '-P 2ybc'
_symmetry_space_group_name_H-M 'P 1 21/c 1'
_cell_angle_alpha 90
_cell_angle_beta 92.33
_cell_angle_gamma 90
_cell_formula_units_Z 2
_cell_length_a 5
_cell_length_b 5.85
_cell_length_c 10.35
_cell_volume 302.487
_citation_journal_id_ASTM ACCRA9
_cod_data_source_file Gattow_ACCRA9_1958_278.cif
_cod_data_source_block C2H2Cu3O8
_cod_original_cell_volume 302.4872
_cod_database_code 2310584

loop_
_symmetry_equiv_pos_as_xyz
x,y,z
-x,y+1/2,-z+1/2
-x,-y,-z
x,-y-1/2,z-1/2

loop_
_atom_site_label
_atom_site_type_symbol
_atom_site_fract_x
_atom_site_fract_y
_atom_site_fract_z
_atom_site_occupancy
_atom_site_U_iso_or_equiv
O1 O-2 0.092 0.812 0.444 1 0.0
O3 O-2 0.447 0.224 0.421 1 0.0
O4 O-2 0.431 0.303 0.212 1 0.0
O2 O-2 0.098 0.39 0.338 1 0.0
C1 C+4 0.329 0.298 0.319 1 0.0
Cu1 Cu+2 0 0 0 1 0.0
Cu2 Cu+2 0.252 0.495 0.085 1 0.0
